data_7237754
loop_
_publ_author_name
'Nobuyasu, Roberto S.'
'Ward, Jonathan S.'
'Gibson, Jamie'
'Laidlaw, Beth A.'
'Ren, Zhongjie'
'Data, Przemyslaw'
'Batsanov, Andrei S.'
'Penfold, Thomas J.'
'Bryce, Martin R.'
'Dias, Fernando B.'

_publ_section_title
;
 The influence of molecular geometry on the efficiency of thermally
 activated delayed fluorescence
;
_journal_issue 22
_journal_name_full 'Journal of Materials Chemistry C'
_journal_page_first 6672
_journal_paper_doi 10.1039/C9TC00720B
_journal_volume 7
_journal_year 2019
_chemical_formula_moiety 'C44 H39 N2 O2 S3, C Cl3 D'
_chemical_formula_sum 'C45 H38 Cl3 D N2 O2 S3'
_chemical_formula_weight 843.32
_space_group_crystal_system monoclinic
_space_group_IT_number 11
_space_group_name_Hall '-P 2yb'
_space_group_name_H-M_alt 'P 1 21/m 1'
_atom_sites_solution_hydrogens mixed
_atom_sites_solution_primary direct
_atom_sites_solution_secondary difmap
_audit_creation_method SHELXL-2018/3
_audit_update_record
;
2018-12-10 deposited with the CCDC.	2019-05-29 downloaded from the CCDC.
;
_cell_angle_alpha 90
_cell_angle_beta 108.991(5)
_cell_angle_gamma 90
_cell_formula_units_Z 2
_cell_length_a 7.6155(19)
_cell_length_b 31.336(8)
_cell_length_c 8.892(2)
_cell_measurement_reflns_used 9617
_cell_measurement_temperature 100(2)
_cell_measurement_theta_max 35.00
_cell_measurement_theta_min 2.35
_cell_volume 2006.5(8)
_computing_cell_refinement 'APEX3 v2017.3-0 (Bruker AXS, 2005-2017)'
_computing_data_collection 'Diamond I19 EH1 GDA (Allan et al., 2017), DIALS (Winter et al., 2018)'
_computing_data_reduction 'cbf_to_sfrm.py (Johnson & Probert, 2016), SAINT V8.38A (Bruker AXS, 2017)'
_computing_molecular_graphics 'Olex2 (Dolomanov et al., 2009)'
_computing_publication_material 'Olex2 (Dolomanov et al., 2009)'
_computing_structure_refinement 'SHELXL-2018/3 (Sheldrick, 2015a)'
_computing_structure_solution 'SHELXT-2018/2 (Sheldrick, 2015)'
_diffrn_ambient_temperature 100(2)
_diffrn_measured_fraction_theta_full 0.991
_diffrn_measured_fraction_theta_max 0.991
_diffrn_measurement_device 'dual air-bearing fixed-\c diffractometer'
_diffrn_measurement_device_type 'Dectris Pilatus 2M pixel-array photon-counting detector'
_diffrn_measurement_method 'thin-slice \f and \w scans'
_diffrn_radiation_monochromator 'double crystal silicon 111'
_diffrn_radiation_source 'undulator, Beamline I19, Diamond Light Source, RAL'
_diffrn_radiation_type 'synchrotron '
_diffrn_radiation_wavelength 0.6889
_diffrn_reflns_av_R_equivalents 0.0891
_diffrn_reflns_av_unetI/netI 0.1132
_diffrn_reflns_Laue_measured_fraction_full 0.991
_diffrn_reflns_Laue_measured_fraction_max 0.991
_diffrn_reflns_limit_h_max 9
_diffrn_reflns_limit_h_min -9
_diffrn_reflns_limit_k_max 38
_diffrn_reflns_limit_k_min -38
_diffrn_reflns_limit_l_max 10
_diffrn_reflns_limit_l_min -10
_diffrn_reflns_number 20383
_diffrn_reflns_point_group_measured_fraction_full 0.991
_diffrn_reflns_point_group_measured_fraction_max 0.991
_diffrn_reflns_theta_full 25.000
_diffrn_reflns_theta_max 25.000
_diffrn_reflns_theta_min 2.520
_exptl_absorpt_coefficient_mu 0.394
_exptl_absorpt_correction_T_max 1.0000
_exptl_absorpt_correction_T_min 0.6492
_exptl_absorpt_correction_type multi-scan
_exptl_absorpt_process_details
; SADABS-2016/2 (Krause et al., 2015) was used for absorption correction.
wR2(int) was 0.1572 before and 0.1101 after correction.
The Ratio of minimum to maximum transmission is 0.6492.
The \l/2 correction factor is Not present.
;
_exptl_crystal_colour colourless
_exptl_crystal_density_diffrn 1.396
_exptl_crystal_description needle
_exptl_crystal_F_000 876
_exptl_crystal_preparation Luminescent
_exptl_crystal_recrystallization_method 'Re-crystallisation from solvent: acetone/d-chloroform'
_exptl_crystal_size_max 0.115
_exptl_crystal_size_mid 0.015
_exptl_crystal_size_min 0.008
_refine_diff_density_max 0.699
_refine_diff_density_min -1.059
_refine_diff_density_rms 0.116
_refine_ls_extinction_method none
_refine_ls_goodness_of_fit_ref 1.059
_refine_ls_hydrogen_treatment constr
_refine_ls_matrix_type full
_refine_ls_number_parameters 327
_refine_ls_number_reflns 3922
_refine_ls_number_restraints 271
_refine_ls_restrained_S_all 1.025
_refine_ls_R_factor_all 0.1060
_refine_ls_R_factor_gt 0.0994
_refine_ls_shift/su_max 0.001
_refine_ls_shift/su_mean 0.000
_refine_ls_structure_factor_coef Fsqd
_refine_ls_weighting_details 'w=1/[\s^2^(Fo^2^)+(0.1352P)^2^+4.6037P] where P=(Fo^2^+2Fc^2^)/3'
_refine_ls_weighting_scheme calc
_refine_ls_wR_factor_gt 0.2634
_refine_ls_wR_factor_ref 0.2703
_reflns_Friedel_coverage 0.000
_reflns_number_gt 3441
_reflns_number_total 3922
_reflns_threshold_expression 'I > 2\s(I)'
_cod_data_source_file c9tc00720b2.cif
_cod_data_source_block 8-16s487
_cod_original_cell_volume 2006.4(9)
_cod_original_sg_symbol_H-M 'P 21/m'
_cod_database_code 7237754
_shelx_shelxl_version_number 2018/3
_shelx_space_group_comment
;
The symmetry employed for this shelxl refinement is uniquely defined
by the following loop, which should always be used as a source of
symmetry information in preference to the above space-group names.
They are only intended as comments.
;
_shelx_estimated_absorpt_t_min 0.956
_shelx_estimated_absorpt_t_max 0.994

loop_
_space_group_symop_operation_xyz
'x, y, z'
'-x, y+1/2, -z'
'-x, -y, -z'
'x, -y-1/2, z'

loop_
_atom_site_label
_atom_site_type_symbol
_atom_site_fract_x
_atom_site_fract_y
_atom_site_fract_z
_atom_site_U_iso_or_equiv
_atom_site_adp_type
_atom_site_occupancy
_atom_site_site_symmetry_order
_atom_site_calc_flag
_atom_site_refinement_flags_posn
_atom_site_refinement_flags_adp
_atom_site_refinement_flags_occupancy
_atom_site_disorder_assembly
_atom_site_disorder_group
S1 S 0.94159(17) 0.750000 0.78073(18) 0.0301(4) Uani 1 2 d S T P . .
O1 O 1.0606(6) 0.750000 0.9446(6) 0.0521(13) Uani 1 2 d S T P . .
O2 O 1.0326(6) 0.750000 0.6613(6) 0.0438(11) Uani 1 2 d S T P . .
C1 C 0.7733(5) 0.70911(10) 0.7454(5) 0.0250(8) Uani 1 1 d . . . . .
C2 C 0.7983(5) 0.66590(11) 0.7294(5) 0.0268(8) Uani 1 1 d . . . . .
H2 H 0.919103 0.654915 0.744269 0.032 Uiso 1 1 calc R U . . .
C3 C 0.6466(5) 0.63852(10) 0.6915(4) 0.0238(7) Uani 1 1 d . . . . .
C4 C 0.4713(5) 0.65553(11) 0.6806(5) 0.0250(8) Uani 1 1 d D . . . .
C5 C 0.4513(5) 0.69935(11) 0.7024(5) 0.0259(8) Uani 1 1 d . . . . .
H5 H 0.333876 0.710434 0.698854 0.031 Uiso 1 1 calc R U . . .
C6 C 0.6006(5) 0.72640(10) 0.7289(4) 0.0247(8) Uani 1 1 d . . . . .
C7 C 0.6723(5) 0.59220(11) 0.6548(5) 0.0286(8) Uani 1 1 d . . . . .
H7 H 0.547554 0.578220 0.624135 0.034 Uiso 1 1 calc R U . . .
C8 C 0.7418(10) 0.58882(16) 0.5140(7) 0.0585(14) Uani 1 1 d . . . . .
H8A H 0.652001 0.602269 0.421097 0.088 Uiso 1 1 d R U . . .
H8B H 0.756223 0.558654 0.490895 0.088 Uiso 1 1 d R U . . .
H8C H 0.861979 0.603284 0.538535 0.088 Uiso 1 1 d R U . . .
C9 C 0.7985(9) 0.56862(14) 0.7988(7) 0.0564(14) Uani 1 1 d . . . . .
H9A H 0.923349 0.580992 0.829538 0.085 Uiso 1 1 d R U . . .
H9B H 0.804585 0.538354 0.772587 0.085 Uiso 1 1 d R U . . .
H9C H 0.749197 0.571261 0.887438 0.085 Uiso 1 1 d R U . . .
S2 S 0.21693(17) 0.54306(3) 0.47222(16) 0.0383(4) Uani 0.898(3) 1 d D . P A 1
N1 N 0.3086(6) 0.62937(12) 0.6384(8) 0.0264(8) Uani 0.898(3) 1 d D . P A 1
C10 C 0.3611(12) 0.6444(3) 0.9763(7) 0.0419(15) Uani 0.898(3) 1 d D . P A 1
H10A H 0.490337 0.653294 0.997373 0.063 Uiso 0.898(3) 1 d R U P A 1
H10B H 0.333719 0.643385 1.076542 0.063 Uiso 0.898(3) 1 d R U P A 1
H10C H 0.278050 0.664927 0.904191 0.063 Uiso 0.898(3) 1 d R U P A 1
C11 C 0.3004(5) 0.59456(12) 0.7380(6) 0.0275(9) Uani 0.898(3) 1 d D . P A 1
C12 C 0.2550(6) 0.55376(14) 0.6756(6) 0.0328(10) Uani 0.898(3) 1 d D . P A 1
C13 C 0.2482(7) 0.51894(15) 0.7719(7) 0.0414(11) Uani 0.898(3) 1 d D . P A 1
H13 H 0.213844 0.491433 0.727068 0.050 Uiso 0.898(3) 1 calc R U P A 1
C14 C 0.2919(8) 0.52534(17) 0.9319(7) 0.0483(12) Uani 0.898(3) 1 d D . P A 1
H14 H 0.295744 0.501680 0.999678 0.058 Uiso 0.898(3) 1 calc R U P A 1
C15 C 0.3306(8) 0.56565(19) 0.9963(7) 0.0438(12) Uani 0.898(3) 1 d D . P A 1
H15 H 0.356997 0.569363 1.107477 0.053 Uiso 0.898(3) 1 calc R U P A 1
C16 C 0.3317(6) 0.60123(15) 0.9014(6) 0.0351(10) Uani 0.898(3) 1 d D . P A 1
C17 C 0.1833(6) 0.63034(14) 0.4786(6) 0.0306(9) Uani 0.898(3) 1 d D . P A 1
C18 C 0.1313(6) 0.59299(14) 0.3912(6) 0.0342(10) Uani 0.898(3) 1 d D . P A 1
C19 C 0.0093(8) 0.5944(2) 0.2345(6) 0.0462(12) Uani 0.898(3) 1 d D . P A 1
H19 H -0.029341 0.568639 0.176865 0.055 Uiso 0.898(3) 1 calc R U P A 1
C20 C -0.0543(9) 0.6328(2) 0.1642(7) 0.0578(15) Uani 0.898(3) 1 d D . P A 1
H20 H -0.133187 0.633707 0.056624 0.069 Uiso 0.898(3) 1 calc R U P A 1
C21 C -0.0038(10) 0.6700(2) 0.2496(8) 0.0621(17) Uani 0.898(3) 1 d D . P A 1
H21 H -0.048736 0.696635 0.201252 0.074 Uiso 0.898(3) 1 calc R U P A 1
C22 C 0.112(3) 0.66862(19) 0.4053(11) 0.0487(15) Uani 0.898(3) 1 d D . P A 1
H22 H 0.144036 0.694462 0.463739 0.058 Uiso 0.898(3) 1 calc R U P A 1
S2B S 0.3051(16) 0.5275(3) 0.6972(13) 0.0383(4) Uani 0.102(3) 1 d D . P A 2
N1B N 0.334(5) 0.6256(10) 0.686(2) 0.026(14) Uiso 0.102(3) 1 d D . P A 2
C10B C 0.12(3) 0.6762(16) 0.412(9) 0.0487(15) Uani 0.102(3) 1 d D . P A 2
H10D H 0.178624 0.686776 0.519827 0.073 Uiso 0.102(3) 1 calc R U P A 2
H10E H 0.166800 0.691475 0.337574 0.073 Uiso 0.102(3) 1 calc R U P A 2
H10F H -0.016356 0.681005 0.381550 0.073 Uiso 0.102(3) 1 calc R U P A 2
C11B C 0.238(4) 0.6050(7) 0.542(2) 0.017(5) Uiso 0.102(3) 1 d D . P A 2
C12B C 0.221(5) 0.5610(7) 0.532(2) 0.032(6) Uiso 0.102(3) 1 d D . P A 2
C13B C 0.110(6) 0.5405(9) 0.394(3) 0.042(8) Uiso 0.102(3) 1 d D . P A 2
H13B H 0.065815 0.512257 0.395077 0.050 Uiso 0.102(3) 1 calc R U P A 2
C14B C 0.069(8) 0.5640(11) 0.256(3) 0.057(13) Uiso 0.102(3) 1 d D . P A 2
H14B H 0.033099 0.549681 0.156021 0.068 Uiso 0.102(3) 1 calc R U P A 2
C15B C 0.080(8) 0.6079(11) 0.260(3) 0.046(13) Uiso 0.102(3) 1 d D . P A 2
H15B H 0.036631 0.623638 0.163703 0.055 Uiso 0.102(3) 1 calc R U P A 2
C16B C 0.155(7) 0.6296(9) 0.405(3) 0.043(14) Uiso 0.102(3) 1 d D . P A 2
C17B C 0.331(5) 0.6062(7) 0.831(3) 0.017(5) Uiso 0.102(3) 1 d D . P A 2
C18B C 0.326(5) 0.5628(7) 0.853(2) 0.032(6) Uiso 0.102(3) 1 d D . P A 2
C19B C 0.333(8) 0.5462(10) 1.001(3) 0.042(8) Uiso 0.102(3) 1 d D . P A 2
H19B H 0.319072 0.516476 1.014453 0.050 Uiso 0.102(3) 1 calc R U P A 2
C20B C 0.361(9) 0.5736(11) 1.127(4) 0.067(15) Uiso 0.102(3) 1 d D . P A 2
H20B H 0.369730 0.562257 1.228186 0.080 Uiso 0.102(3) 1 calc R U P A 2
C21B C 0.377(7) 0.6168(11) 1.111(3) 0.049(11) Uiso 0.102(3) 1 d D . P A 2
H21B H 0.403953 0.635185 1.200489 0.058 Uiso 0.102(3) 1 calc R U P A 2
C22B C 0.353(13) 0.6327(10) 0.961(4) 0.05(3) Uiso 0.102(3) 1 d D . P A 2
H22B H 0.352132 0.662764 0.946432 0.059 Uiso 0.102(3) 1 calc R U P A 2
Cl1 Cl 0.5742(5) 0.750000 0.0778(3) 0.0822(8) Uani 1 2 d DS T P . .
Cl2 Cl 0.5856(5) 0.80174(11) 0.3420(3) 0.0607(8) Uani 0.5 1 d D . P B -1
Cl3 Cl 0.4253(16) 0.7214(2) 0.3195(6) 0.182(4) Uani 0.5 1 d D . P B -1
C1S C 0.4664(19) 0.7628(3) 0.2148(12) 0.080(5) Uani 0.5 1 d D . P B -1
D1S D 0.342603 0.775144 0.153516 0.096 Uiso 0.5 1 d R U P B -1

loop_
_atom_site_aniso_label
_atom_site_aniso_U_11
_atom_site_aniso_U_22
_atom_site_aniso_U_33
_atom_site_aniso_U_23
_atom_site_aniso_U_13
_atom_site_aniso_U_12
S1 0.0163(6) 0.0144(6) 0.0567(9) 0.000 0.0077(5) 0.000
O1 0.032(2) 0.031(2) 0.071(3) 0.000 -0.014(2) 0.000
O2 0.030(2) 0.0212(19) 0.087(3) 0.000 0.029(2) 0.000
C1 0.0172(16) 0.0127(15) 0.043(2) 0.0025(13) 0.0071(14) -0.0004(12)
C2 0.0194(16) 0.0145(15) 0.046(2) 0.0011(14) 0.0104(15) 0.0032(13)
C3 0.0211(16) 0.0139(15) 0.0377(19) 0.0008(13) 0.0114(14) 0.0017(12)
C4 0.0217(17) 0.0141(15) 0.041(2) -0.0010(13) 0.0124(14) -0.0014(12)
C5 0.0208(16) 0.0150(16) 0.043(2) -0.0002(14) 0.0121(14) 0.0026(13)
C6 0.0215(16) 0.0143(17) 0.0391(19) -0.0001(13) 0.0108(14) 0.0005(13)
C7 0.0232(17) 0.0133(15) 0.052(2) -0.0036(14) 0.0157(16) -0.0003(13)
C8 0.089(4) 0.029(2) 0.077(3) -0.009(2) 0.054(3) -0.002(2)
C9 0.076(4) 0.0192(19) 0.066(3) 0.0047(19) 0.013(3) 0.013(2)
S2 0.0372(7) 0.0192(6) 0.0568(8) -0.0089(5) 0.0130(6) -0.0044(4)
N1 0.0180(18) 0.0154(18) 0.045(3) 0.0029(17) 0.0084(18) -0.0010(13)
C10 0.045(4) 0.038(3) 0.044(3) -0.004(2) 0.017(2) -0.009(3)
C11 0.0185(18) 0.0178(17) 0.048(2) 0.0045(16) 0.0132(17) 0.0006(14)
C12 0.026(2) 0.020(2) 0.051(3) -0.0018(17) 0.0114(18) -0.0029(17)
C13 0.037(2) 0.024(2) 0.069(3) 0.005(2) 0.026(2) -0.0044(19)
C14 0.047(3) 0.034(2) 0.070(3) 0.015(2) 0.028(3) 0.002(2)
C15 0.038(3) 0.043(3) 0.051(3) 0.008(2) 0.015(2) -0.002(2)
C16 0.027(2) 0.031(2) 0.048(3) 0.0006(19) 0.013(2) -0.0007(18)
C17 0.022(2) 0.026(2) 0.042(3) -0.0037(17) 0.0086(19) -0.0033(16)
C18 0.027(2) 0.025(2) 0.050(2) -0.0068(17) 0.0107(18) -0.0037(17)
C19 0.046(3) 0.044(3) 0.043(3) -0.011(2) 0.007(2) -0.007(3)
C20 0.060(4) 0.057(3) 0.042(3) 0.000(2) -0.003(3) 0.000(3)
C21 0.067(4) 0.043(3) 0.059(3) 0.007(2) -0.004(3) 0.012(3)
C22 0.046(3) 0.030(3) 0.055(3) -0.004(2) -0.003(2) 0.009(5)
S2B 0.0372(7) 0.0192(6) 0.0568(8) -0.0089(5) 0.0130(6) -0.0044(4)
C10B 0.046(3) 0.030(3) 0.055(3) -0.004(2) -0.003(2) 0.009(5)
Cl1 0.132(2) 0.0614(13) 0.0619(13) 0.000 0.0440(14) 0.000
Cl2 0.0779(19) 0.0631(17) 0.0397(13) -0.0074(11) 0.0171(12) -0.0029(15)
Cl3 0.358(12) 0.130(5) 0.077(3) -0.036(3) 0.097(5) -0.148(7)
C1S 0.084(8) 0.094(14) 0.055(6) -0.020(6) 0.013(6) -0.024(7)

loop_
_atom_type_symbol
_atom_type_description
_atom_type_scat_dispersion_real
_atom_type_scat_dispersion_imag
_atom_type_scat_source
C C 0.0032 0.0015 'International Tables Vol C Tables 4.2.6.8 and 6.1.1.4'
H H 0.0000 0.0000 'International Tables Vol C Tables 4.2.6.8 and 6.1.1.4'
Cl Cl 0.1418 0.1507 'International Tables Vol C Tables 4.2.6.8 and 6.1.1.4'
D D 0.0000 0.0000 'International Tables Vol C Tables 4.2.6.8 and 6.1.1.4'
N N 0.0060 0.0030 'International Tables Vol C Tables 4.2.6.8 and 6.1.1.4'
O O 0.0108 0.0057 'International Tables Vol C Tables 4.2.6.8 and 6.1.1.4'
S S 0.1181 0.1169 'International Tables Vol C Tables 4.2.6.8 and 6.1.1.4'

loop_
_geom_angle_atom_site_label_1
_geom_angle_atom_site_label_2
_geom_angle_atom_site_label_3
_geom_angle
_geom_angle_site_symmetry_3
O1 S1 O2 116.6(3) .
O1 S1 C1 111.1(2) .
O2 S1 C1 111.29(19) .
O1 S1 C1 111.1(2) 4_575
O2 S1 C1 111.29(18) 4_575
C1 S1 C1 93.0(2) 4_575
C2 C1 C6 122.1(3) .
C2 C1 S1 127.8(3) .
C6 C1 S1 110.1(2) .
C1 C2 C3 119.9(3) .
C2 C3 C4 118.5(3) .
C2 C3 C7 119.3(3) .
C4 C3 C7 122.2(3) .
C5 C4 C3 120.2(3) .
C5 C4 N1B 121.9(17) .
C3 C4 N1B 116.1(17) .
C5 C4 N1 118.3(3) .
C3 C4 N1 121.4(3) .
C6 C5 C4 120.4(3) .
C5 C6 C1 118.7(3) .
C5 C6 C6 128.0(2) 4_575
C1 C6 C6 113.03(19) 4_575
C8 C7 C3 110.5(3) .
C8 C7 C9 111.6(4) .
C3 C7 C9 112.0(3) .
C18 S2 C12 99.5(2) .
C11 N1 C4 119.2(5) .
C11 N1 C17 119.0(3) .
C4 N1 C17 119.3(4) .
C12 C11 C16 118.9(4) .
C12 C11 N1 120.9(4) .
C16 C11 N1 120.2(4) .
C11 C12 C13 121.8(5) .
C11 C12 S2 121.2(4) .
C13 C12 S2 116.9(4) .
C14 C13 C12 118.6(5) .
C13 C14 C15 120.9(5) .
C14 C15 C16 121.5(5) .
C15 C16 C11 118.1(4) .
C15 C16 C10 118.9(5) .
C11 C16 C10 123.0(4) .
C22 C17 C18 118.0(6) .
C22 C17 N1 121.1(5) .
C18 C17 N1 120.9(4) .
C17 C18 C19 120.4(5) .
C17 C18 S2 121.4(4) .
C19 C18 S2 118.2(4) .
C20 C19 C18 120.2(5) .
C19 C20 C21 119.9(5) .
C20 C21 C22 120.0(5) .
C21 C22 C17 121.5(6) .
C18B S2B C12B 101.5(12) .
C11B N1B C4 116.0(18) .
C11B N1B C17B 118.1(17) .
C4 N1B C17B 122.8(19) .
C12B C11B N1B 121.9(18) .
C12B C11B C16B 118.7(17) .
N1B C11B C16B 119.5(19) .
C11B C12B C13B 122.2(18) .
C11B C12B S2B 122.6(15) .
C13B C12B S2B 114.4(16) .
C14B C13B C12B 116(2) .
C13B C14B C15B 121(2) .
C14B C15B C16B 121(2) .
C15B C16B C11B 117.6(19) .
C15B C16B C10B 119(3) .
C11B C16B C10B 123(3) .
C18B C17B C22B 118.6(19) .
C18B C17B N1B 124(2) .
C22B C17B N1B 117(2) .
C17B C18B C19B 120.2(18) .
C17B C18B S2B 121.3(15) .
C19B C18B S2B 118.5(17) .
C20B C19B C18B 119(2) .
C19B C20B C21B 122(2) .
C20B C21B C22B 118(2) .
C21B C22B C17B 122(2) .
Cl3 C1S Cl2 109.8(6) .
Cl3 C1S Cl1 115.3(7) .
Cl2 C1S Cl1 111.2(6) .

loop_
_geom_bond_atom_site_label_1
_geom_bond_atom_site_label_2
_geom_bond_distance
_geom_bond_site_symmetry_2
S1 O1 1.444(5) .
S1 O2 1.445(5) .
S1 C1 1.767(3) .
S1 C1 1.767(3) 4_575
C1 C2 1.381(5) .
C1 C6 1.385(5) .
C2 C3 1.390(5) .
C3 C4 1.412(5) .
C3 C7 1.514(4) .
C4 C5 1.402(5) .
C4 N1B 1.420(18) .
C4 N1 1.430(5) .
C5 C6 1.376(5) .
C6 C6 1.479(6) 4_575
C7 C8 1.513(6) .
C7 C9 1.519(6) .
S2 C18 1.757(5) .
S2 C12 1.768(5) .
N1 C11 1.419(6) .
N1 C17 1.431(8) .
C10 C16 1.492(10) .
C11 C12 1.392(6) .
C11 C16 1.410(7) .
C12 C13 1.398(7) .
C13 C14 1.366(8) .
C14 C15 1.379(8) .
C15 C16 1.399(7) .
C17 C22 1.388(8) .
C17 C18 1.389(6) .
C18 C19 1.402(7) .
C19 C20 1.369(9) .
C20 C21 1.377(9) .
C21 C22 1.380(11) .
S2B C18B 1.739(17) .
S2B C12B 1.750(17) .
N1B C11B 1.405(18) .
N1B C17B 1.432(18) .
C10B C16B 1.49(2) .
C11B C12B 1.384(18) .
C11B C16B 1.409(18) .
C12B C13B 1.400(19) .
C13B C14B 1.38(2) .
C14B C15B 1.38(2) .
C15B C16B 1.41(2) .
C17B C18B 1.373(18) .
C17B C22B 1.39(2) .
C18B C19B 1.404(19) .
C19B C20B 1.37(2) .
C20B C21B 1.37(2) .
C21B C22B 1.38(2) .
Cl1 C1S 1.723(10) .
Cl2 C1S 1.709(9) .
Cl3 C1S 1.686(10) .
